data_4326799
loop_
_publ_author_name
'Bel\'en Alvarez'
'M. Angeles Alvarez'
'Inmaculada Amor'
'M. Esther Garc\'ia'
'Miguel A. Ruiz'

_publ_section_title
;
 A Thiophosphinidene Complex as a Vehicle in Phosphinidene
 Transmetalation: Easy Formation and Cleavage of a P-S Bond
;
_journal_name_full 'Inorganic Chemistry'
_journal_page_first 10561
_journal_page_last 10563
_journal_paper_doi 10.1021/ic202058h
_journal_volume 50
_journal_year 2011
_chemical_absolute_configuration unk
_chemical_compound_source 'synthesis as described'
_chemical_formula_moiety 'C26 H34 Co Mo O3 P'
_chemical_formula_sum 'C26 H34 Co Mo O3 P'
_chemical_formula_weight 580.37
_chemical_name_systematic
;
 ?
;
_space_group_IT_number 29
_symmetry_cell_setting orthorhombic
_symmetry_Int_Tables_number 29
_symmetry_space_group_name_Hall 'P 2c -2ac'
_symmetry_space_group_name_H-M 'P c a 21'
_atom_sites_solution_hydrogens geom
_atom_sites_solution_primary direct
_atom_sites_solution_secondary difmap
_audit_conform_dict_location ftp://ftp.iucr.org/pub/cif_core.dic
_audit_conform_dict_name cif_core.dic
_audit_conform_dict_version 2.4
_audit_creation_method 'WinGX routine CIF_UPDATE'
_cell_angle_alpha 90
_cell_angle_beta 90
_cell_angle_gamma 90
_cell_formula_units_Z 8
_cell_length_a 18.8319(6)
_cell_length_b 9.8570(2)
_cell_length_c 28.2671(8)
_cell_measurement_reflns_used 10915
_cell_measurement_temperature 100.0
_cell_measurement_theta_max 69.8233
_cell_measurement_theta_min 8.9373
_cell_measurement_wavelength 1.54184
_cell_volume 5247.1(2)
_computing_cell_refinement
;
CrysAlis RED, Oxford Diffraction Ltd.,
Version 1.171.31.7 (release 18-10-2006 CrysAlis171 .NET)
(compiled Oct 18 2006,16:28:17)
;
_computing_data_collection
;
CrysAlis CCD, Oxford Diffraction Ltd.,
Version 1.171.31.7 (release 18-10-2006 CrysAlis171 .NET)
(compiled Oct 18 2006,16:28:17)
;
_computing_data_reduction
;
CrysAlis RED, Oxford Diffraction Ltd.,
Version 1.171.31.7 (release 18-10-2006 CrysAlis171 .NET)
(compiled Oct 18 2006,16:28:17)
;
_computing_molecular_graphics 'Ortep-3 for Windows (Farrugia, 1997)'
_computing_publication_material 'WinGX publication routines (Farrugia, 1999)'
_computing_structure_refinement 'SHELXL-97 (Sheldrick, 2008)'
_computing_structure_solution 'SHELXS-97 (Sheldrick, 2008)'
_diffrn_ambient_temperature 100(2)
_diffrn_measured_fraction_theta_full 0.986
_diffrn_measured_fraction_theta_max 0.986
_diffrn_measurement_device_type 'ONYX CCD'
_diffrn_measurement_method CCD
_diffrn_radiation_monochromator graphite
_diffrn_radiation_probe x-ray
_diffrn_radiation_source 'Nova (Cu) X-ray Source'
_diffrn_radiation_type CuK\a
_diffrn_radiation_wavelength 1.54184
_diffrn_reflns_av_R_equivalents 0.0347
_diffrn_reflns_av_unetI/netI 0.037
_diffrn_reflns_limit_h_max 22
_diffrn_reflns_limit_h_min -21
_diffrn_reflns_limit_k_max 11
_diffrn_reflns_limit_k_min -7
_diffrn_reflns_limit_l_max 30
_diffrn_reflns_limit_l_min -33
_diffrn_reflns_number 22208
_diffrn_reflns_theta_full 69.95
_diffrn_reflns_theta_max 69.95
_diffrn_reflns_theta_min 8.94
_exptl_absorpt_coefficient_mu 9.628
_exptl_absorpt_correction_T_max 1.00000
_exptl_absorpt_correction_T_min 0.48762
_exptl_absorpt_correction_type multi-scan
_exptl_absorpt_process_details
;
CrysAlisPro, Agilent Technologies,
Version 1.171.34.49 (release 20-01-2011 CrysAlis171 .NET)
(compiled Jan 20 2011,15:58:25)
empirical absorption correction using spherical harmonics,
 implemented in SCALE3 ABSPACK scaling algorithm.
;
_exptl_crystal_colour purple
_exptl_crystal_density_diffrn 1.469
_exptl_crystal_description prism
_exptl_crystal_F_000 2384
_exptl_crystal_size_max 0.2
_exptl_crystal_size_mid 0.05
_exptl_crystal_size_min 0.04
_refine_diff_density_max 0.981
_refine_diff_density_min -0.861
_refine_diff_density_rms 0.088
_refine_ls_abs_structure_details 'Flack H D (1983), Acta Cryst. A39, 876-881'
_refine_ls_abs_structure_Flack 0.455(5)
_refine_ls_extinction_method none
_refine_ls_goodness_of_fit_ref 1.052
_refine_ls_hydrogen_treatment constr
_refine_ls_matrix_type full
_refine_ls_number_parameters 596
_refine_ls_number_reflns 7732
_refine_ls_number_restraints 0
_refine_ls_restrained_S_all 1.052
_refine_ls_R_factor_all 0.0367
_refine_ls_R_factor_gt 0.0338
_refine_ls_shift/su_max 0.009
_refine_ls_shift/su_mean 0.001
_refine_ls_structure_factor_coef Fsqd
_refine_ls_weighting_details 'calc w=1/[\s^2^(Fo^2^)+(0.0620P)^2^+1.9818P] where P=(Fo^2^+2Fc^2^)/3'
_refine_ls_weighting_scheme calc
_refine_ls_wR_factor_gt 0.0918
_refine_ls_wR_factor_ref 0.0953
_reflns_number_gt 7314
_reflns_number_total 7732
_reflns_threshold_expression >2\s(I)
_cod_data_source_file ic202058h_si_002_1.cif
_cod_data_source_block compound3
_cod_database_code 4326799

loop_
_symmetry_equiv_pos_as_xyz
'x, y, z'
'-x, -y, z+1/2'
'-x+1/2, y, z+1/2'
'x+1/2, -y, z'

loop_
_atom_site_label
_atom_site_type_symbol
_atom_site_fract_x
_atom_site_fract_y
_atom_site_fract_z
_atom_site_U_iso_or_equiv
_atom_site_adp_type
_atom_site_occupancy
_atom_site_symmetry_multiplicity
_atom_site_calc_flag
_atom_site_refinement_flags
Mo1 Mo 0.91822(2) 0.15230(3) 0.001496(13) 0.01885(10) Uani 1 1 d .
Co1 Co 1.07141(5) -0.15607(8) 0.02474(3) 0.0245(2) Uani 1 1 d .
P1 P 0.99462(7) -0.00993(12) 0.03281(5) 0.0220(3) Uani 1 1 d .
O1 O 1.0249(2) -0.3980(4) -0.02602(18) 0.0464(11) Uani 1 1 d .
O2 O 1.1752(2) -0.0384(5) -0.03942(18) 0.0426(11) Uani 1 1 d .
O3 O 1.1292(3) -0.2225(5) 0.11851(17) 0.0521(12) Uani 1 1 d .
C1 C 1.0420(3) -0.3032(6) -0.0057(2) 0.0308(13) Uani 1 1 d .
C2 C 1.1352(3) -0.0860(6) -0.0133(2) 0.0348(14) Uani 1 1 d .
C3 C 1.1057(4) -0.1978(6) 0.0824(2) 0.0350(14) Uani 1 1 d .
C4 C 0.9687(3) 0.0793(7) -0.0686(2) 0.0333(14) Uani 1 1 d .
H4 H 1.0137 0.0405 -0.0697 0.04 Uiso 1 1 calc R
C5 C 0.9530(3) 0.2180(7) -0.07380(19) 0.0320(13) Uani 1 1 d .
H5 H 0.9858 0.2874 -0.0783 0.038 Uiso 1 1 calc R
C6 C 0.8793(3) 0.2328(6) -0.07102(19) 0.0306(12) Uani 1 1 d .
H6 H 0.8548 0.3142 -0.0742 0.037 Uiso 1 1 calc R
C7 C 0.8477(3) 0.1044(6) -0.06263(19) 0.0289(12) Uani 1 1 d .
H7 H 0.7996 0.0864 -0.0586 0.035 Uiso 1 1 calc R
C8 C 0.9039(3) 0.0092(6) -0.0616(2) 0.0345(13) Uani 1 1 d .
H8 H 0.8991 -0.0838 -0.0571 0.041 Uiso 1 1 calc R
C9 C 0.9532(3) 0.1075(5) 0.07402(18) 0.0201(10) Uani 1 1 d .
C10 C 0.8760(3) 0.0846(5) 0.07488(17) 0.0190(10) Uani 1 1 d .
C11 C 0.8338(3) 0.1932(5) 0.05929(18) 0.0214(10) Uani 1 1 d .
H11 H 0.7849 0.1806 0.058 0.026 Uiso 1 1 calc R
C12 C 0.8610(3) 0.3196(5) 0.04549(18) 0.0200(10) Uani 1 1 d .
C13 C 0.9357(3) 0.3429(4) 0.04873(19) 0.0200(10) Uani 1 1 d .
H13 H 0.9539 0.4267 0.0397 0.024 Uiso 1 1 calc R
C14 C 0.9826(3) 0.2416(5) 0.06529(17) 0.0173(10) Uani 1 1 d .
C15 C 0.8403(3) -0.0428(5) 0.09479(19) 0.0258(11) Uani 1 1 d .
C16 C 0.8938(3) -0.1553(5) 0.1071(2) 0.0272(12) Uani 1 1 d .
H16A H 0.9134 -0.1921 0.0785 0.041 Uiso 1 1 calc R
H16B H 0.8701 -0.2258 0.1244 0.041 Uiso 1 1 calc R
H16C H 0.9313 -0.118 0.1261 0.041 Uiso 1 1 calc R
C17 C 0.7858(3) -0.1003(6) 0.0600(2) 0.0333(13) Uani 1 1 d .
H17A H 0.7498 -0.0336 0.054 0.05 Uiso 1 1 calc R
H17B H 0.7644 -0.1801 0.0733 0.05 Uiso 1 1 calc R
H17C H 0.809 -0.1235 0.0309 0.05 Uiso 1 1 calc R
C18 C 0.8029(3) 0.0018(6) 0.1409(2) 0.0340(13) Uani 1 1 d .
H18A H 0.8374 0.0375 0.1625 0.051 Uiso 1 1 calc R
H18B H 0.7796 -0.0749 0.1549 0.051 Uiso 1 1 calc R
H18C H 0.7684 0.0705 0.1337 0.051 Uiso 1 1 calc R
C19 C 0.8105(2) 0.4371(5) 0.03250(19) 0.0211(10) Uani 1 1 d .
C20 C 0.7451(3) 0.3874(5) 0.0055(2) 0.0264(11) Uani 1 1 d .
H20A H 0.7161 0.4637 -0.003 0.04 Uiso 1 1 calc R
H20B H 0.7183 0.3269 0.0252 0.04 Uiso 1 1 calc R
H20C H 0.7599 0.3406 -0.0226 0.04 Uiso 1 1 calc R
C21 C 0.8473(3) 0.5491(5) 0.0050(2) 0.0276(11) Uani 1 1 d .
H21A H 0.8832 0.5899 0.0245 0.041 Uiso 1 1 calc R
H21B H 0.8131 0.6167 -0.0039 0.041 Uiso 1 1 calc R
H21C H 0.8687 0.5118 -0.0229 0.041 Uiso 1 1 calc R
C22 C 0.7857(3) 0.4932(5) 0.0807(2) 0.0280(12) Uani 1 1 d .
H22A H 0.8263 0.5197 0.0991 0.042 Uiso 1 1 calc R
H22B H 0.7597 0.4243 0.0974 0.042 Uiso 1 1 calc R
H22C H 0.7556 0.5705 0.0757 0.042 Uiso 1 1 calc R
C23 C 1.0608(3) 0.2803(5) 0.07575(19) 0.0232(11) Uani 1 1 d .
C24 C 1.0953(3) 0.1771(6) 0.1086(2) 0.0291(12) Uani 1 1 d .
H24A H 1.1419 0.2081 0.1173 0.044 Uiso 1 1 calc R
H24B H 1.0991 0.0914 0.0926 0.044 Uiso 1 1 calc R
H24C H 1.0668 0.1666 0.1365 0.044 Uiso 1 1 calc R
C25 C 1.0625(3) 0.4187(5) 0.1005(2) 0.0298(12) Uani 1 1 d .
H25A H 1.0338 0.4154 0.1285 0.045 Uiso 1 1 calc R
H25B H 1.0443 0.4869 0.0795 0.045 Uiso 1 1 calc R
H25C H 1.1106 0.4406 0.1089 0.045 Uiso 1 1 calc R
C26 C 1.1035(3) 0.2911(6) 0.0289(2) 0.0329(13) Uani 1 1 d .
H26A H 1.1509 0.3213 0.0356 0.049 Uiso 1 1 calc R
H26B H 1.0807 0.3549 0.0082 0.049 Uiso 1 1 calc R
H26C H 1.1052 0.2038 0.0139 0.049 Uiso 1 1 calc R
Mo1B Mo 0.31458(2) 0.33297(3) 0.330332(14) 0.01888(10) Uani 1 1 d .
Co1B Co 0.46401(5) 0.65016(8) 0.31056(3) 0.02395(19) Uani 1 1 d .
P1B P 0.38987(7) 0.50019(12) 0.30133(5) 0.0209(3) Uani 1 1 d .
O1B O 0.4162(2) 0.8908(4) 0.36310(17) 0.0430(11) Uani 1 1 d .
O2B O 0.5700(2) 0.5360(5) 0.37496(18) 0.0450(11) Uani 1 1 d .
O3B O 0.5214(3) 0.7248(5) 0.21873(18) 0.0599(15) Uani 1 1 d .
C1B C 0.4336(3) 0.7953(6) 0.3425(2) 0.0289(12) Uani 1 1 d .
C2B C 0.5282(3) 0.5822(6) 0.3490(2) 0.0346(13) Uani 1 1 d .
C3B C 0.4971(3) 0.6964(6) 0.2548(2) 0.0357(14) Uani 1 1 d .
C31 C 0.3624(3) 0.4036(7) 0.40148(18) 0.0302(13) Uani 1 1 d .
H31 H 0.4074 0.442 0.4031 0.036 Uiso 1 1 calc R
C32 C 0.3468(3) 0.2652(6) 0.40621(19) 0.0322(13) Uani 1 1 d .
H32 H 0.3793 0.1956 0.4111 0.039 Uiso 1 1 calc R
C33 C 0.2717(3) 0.2510(7) 0.40220(19) 0.0300(12) Uani 1 1 d .
H33 H 0.2464 0.1703 0.4045 0.036 Uiso 1 1 calc R
C34 C 0.2426(3) 0.3803(6) 0.39408(19) 0.0307(12) Uani 1 1 d .
H34 H 0.1947 0.3995 0.3896 0.037 Uiso 1 1 calc R
C35 C 0.2980(4) 0.4751(6) 0.3938(2) 0.0348(14) Uani 1 1 d .
H35 H 0.2934 0.5682 0.3895 0.042 Uiso 1 1 calc R
C41 C 0.3521(3) 0.3802(5) 0.25918(18) 0.0198(10) Uani 1 1 d .
C42 C 0.2752(3) 0.4029(5) 0.25641(18) 0.0200(10) Uani 1 1 d .
C43 C 0.2321(3) 0.2950(5) 0.27161(17) 0.0199(10) Uani 1 1 d .
H43 H 0.1833 0.3082 0.2731 0.024 Uiso 1 1 calc R
C44 C 0.2600(3) 0.1672(5) 0.28468(18) 0.0195(10) Uani 1 1 d .
C45 C 0.3346(3) 0.1449(4) 0.28253(19) 0.0211(10) Uani 1 1 d .
H45 H 0.3525 0.0605 0.2912 0.025 Uiso 1 1 calc R
C46 C 0.3821(3) 0.2465(5) 0.26778(18) 0.0214(10) Uani 1 1 d .
C50 C 0.2405(3) 0.5312(5) 0.23657(19) 0.0264(12) Uani 1 1 d .
C51 C 0.1920(3) 0.5966(5) 0.2735(2) 0.0329(13) Uani 1 1 d .
H51A H 0.2195 0.621 0.3008 0.049 Uiso 1 1 calc R
H51B H 0.1557 0.5334 0.2825 0.049 Uiso 1 1 calc R
H51C H 0.1705 0.6764 0.2604 0.049 Uiso 1 1 calc R
C52 C 0.2942(3) 0.6344(5) 0.2180(2) 0.0313(13) Uani 1 1 d .
H52A H 0.2695 0.7061 0.2019 0.047 Uiso 1 1 calc R
H52B H 0.3261 0.5905 0.1965 0.047 Uiso 1 1 calc R
H52C H 0.3205 0.6715 0.244 0.047 Uiso 1 1 calc R
C53 C 0.1945(3) 0.4847(5) 0.1944(2) 0.0318(13) Uani 1 1 d .
H53A H 0.173 0.5623 0.1797 0.048 Uiso 1 1 calc R
H53B H 0.1581 0.4243 0.2054 0.048 Uiso 1 1 calc R
H53C H 0.2239 0.4385 0.1717 0.048 Uiso 1 1 calc R
C60 C 0.2085(3) 0.0511(5) 0.29616(19) 0.0226(11) Uani 1 1 d .
C61 C 0.1420(3) 0.1005(5) 0.3225(2) 0.0259(11) Uani 1 1 d .
H61A H 0.1559 0.1434 0.3516 0.039 Uiso 1 1 calc R
H61B H 0.1118 0.0245 0.3293 0.039 Uiso 1 1 calc R
H61C H 0.1169 0.1644 0.3031 0.039 Uiso 1 1 calc R
C62 C 0.1850(3) -0.0063(5) 0.2484(2) 0.0279(12) Uani 1 1 d .
H62A H 0.1526 -0.0802 0.2534 0.042 Uiso 1 1 calc R
H62B H 0.2258 -0.0384 0.2313 0.042 Uiso 1 1 calc R
H62C H 0.1619 0.0635 0.2304 0.042 Uiso 1 1 calc R
C63 C 0.2443(3) -0.0623(5) 0.3257(2) 0.0291(11) Uani 1 1 d .
H63A H 0.2635 -0.0242 0.3542 0.044 Uiso 1 1 calc R
H63B H 0.2819 -0.1027 0.3075 0.044 Uiso 1 1 calc R
H63C H 0.2098 -0.1303 0.3335 0.044 Uiso 1 1 calc R
C70 C 0.4614(3) 0.2132(5) 0.2598(2) 0.0256(11) Uani 1 1 d .
C71 C 0.4939(3) 0.3145(5) 0.2247(2) 0.0284(12) Uani 1 1 d .
H71A H 0.4649 0.3191 0.1968 0.043 Uiso 1 1 calc R
H71B H 0.5408 0.2852 0.2162 0.043 Uiso 1 1 calc R
H71C H 0.4964 0.4026 0.2391 0.043 Uiso 1 1 calc R
C72 C 0.4677(3) 0.0702(5) 0.2379(2) 0.0299(12) Uani 1 1 d .
H72A H 0.4547 0.0034 0.2611 0.045 Uiso 1 1 calc R
H72B H 0.5158 0.0549 0.228 0.045 Uiso 1 1 calc R
H72C H 0.4366 0.0633 0.2111 0.045 Uiso 1 1 calc R
C73 C 0.5033(3) 0.2138(6) 0.3065(2) 0.0291(11) Uani 1 1 d .
H73A H 0.5063 0.3048 0.3183 0.044 Uiso 1 1 calc R
H73B H 0.5502 0.1793 0.301 0.044 Uiso 1 1 calc R
H73C H 0.4795 0.1575 0.3292 0.044 Uiso 1 1 calc R

loop_
_atom_site_aniso_label
_atom_site_aniso_U_11
_atom_site_aniso_U_22
_atom_site_aniso_U_33
_atom_site_aniso_U_23
_atom_site_aniso_U_13
_atom_site_aniso_U_12
Mo1 0.01849(19) 0.01972(17) 0.01834(18) -0.00108(17) 0.00016(16) -0.00001(13)
Co1 0.0214(4) 0.0222(4) 0.0300(5) 0.0004(4) 0.0032(4) 0.0047(3)
P1 0.0188(6) 0.0217(6) 0.0255(6) -0.0011(5) 0.0013(5) 0.0028(5)
O1 0.048(3) 0.034(2) 0.057(3) -0.011(2) 0.007(2) -0.005(2)
O2 0.033(2) 0.046(2) 0.049(3) 0.012(2) 0.008(2) -0.0017(19)
O3 0.063(3) 0.049(3) 0.044(3) 0.011(2) -0.014(2) 0.007(2)
C1 0.024(3) 0.031(3) 0.038(3) 0.001(3) 0.010(2) 0.004(2)
C2 0.040(3) 0.028(3) 0.036(3) -0.004(2) -0.007(3) 0.013(3)
C3 0.040(4) 0.029(3) 0.036(3) 0.004(3) 0.001(3) 0.006(3)
C4 0.027(3) 0.053(4) 0.020(3) -0.006(3) 0.007(2) 0.013(3)
C5 0.025(3) 0.048(3) 0.022(3) 0.003(3) 0.000(2) -0.001(3)
C6 0.032(3) 0.041(3) 0.019(3) 0.000(2) 0.000(2) 0.006(2)
C7 0.018(3) 0.049(3) 0.020(3) -0.005(3) -0.008(2) -0.001(2)
C8 0.047(4) 0.036(3) 0.021(3) -0.009(2) -0.004(3) 0.000(3)
C9 0.018(2) 0.025(3) 0.017(2) 0.003(2) 0.0002(19) -0.001(2)
C10 0.017(2) 0.025(2) 0.015(2) -0.003(2) 0.0024(19) 0.002(2)
C11 0.027(3) 0.020(2) 0.017(2) -0.002(2) -0.001(2) 0.003(2)
C12 0.017(3) 0.023(2) 0.019(2) -0.005(2) 0.002(2) 0.0066(19)
C13 0.023(3) 0.014(2) 0.024(3) -0.0028(18) -0.006(2) -0.0017(18)
C14 0.014(2) 0.021(2) 0.017(2) -0.0041(19) -0.0058(18) 0.0001(19)
C15 0.028(3) 0.024(2) 0.025(3) 0.001(2) 0.004(2) 0.000(2)
C16 0.024(3) 0.022(3) 0.035(3) 0.007(2) 0.002(2) 0.001(2)
C17 0.033(3) 0.022(3) 0.045(4) 0.004(3) -0.005(3) -0.005(2)
C18 0.041(3) 0.031(3) 0.030(3) 0.004(2) 0.011(3) 0.004(2)
C19 0.017(2) 0.022(2) 0.025(3) -0.001(2) -0.002(2) 0.0014(19)
C20 0.020(2) 0.023(2) 0.035(3) 0.002(3) -0.003(2) 0.0027(19)
C21 0.028(3) 0.024(2) 0.031(3) 0.002(2) 0.002(2) 0.001(2)
C22 0.030(3) 0.026(3) 0.028(3) -0.002(2) 0.003(2) 0.010(2)
C23 0.017(2) 0.022(3) 0.030(3) -0.004(2) -0.002(2) 0.000(2)
C24 0.022(3) 0.034(3) 0.031(3) -0.003(2) -0.004(2) 0.002(2)
C25 0.029(3) 0.025(3) 0.036(3) -0.007(2) -0.015(2) 0.000(2)
C26 0.026(3) 0.036(3) 0.037(3) 0.000(3) -0.002(3) -0.006(2)
Mo1B 0.01878(19) 0.01908(16) 0.01877(18) 0.00062(17) -0.00021(16) -0.00022(14)
Co1B 0.0223(5) 0.0218(4) 0.0278(5) -0.0015(3) -0.0010(4) -0.0046(3)
P1B 0.0181(6) 0.0201(5) 0.0245(6) -0.0012(5) -0.0021(5) -0.0024(5)
O1B 0.043(3) 0.035(2) 0.051(3) -0.016(2) -0.005(2) 0.0074(19)
O2B 0.032(2) 0.046(2) 0.057(3) 0.005(2) -0.017(2) 0.001(2)
O3B 0.085(4) 0.050(3) 0.045(3) 0.004(2) 0.030(3) -0.006(3)
C1B 0.013(2) 0.037(3) 0.037(3) -0.001(3) -0.006(2) -0.001(2)
C2B 0.023(3) 0.032(3) 0.048(3) -0.004(3) 0.005(3) -0.007(2)
C3B 0.037(3) 0.028(3) 0.042(4) -0.006(3) 0.004(3) -0.005(3)
C31 0.030(3) 0.044(3) 0.017(3) -0.003(2) -0.006(2) -0.009(3)
C32 0.034(3) 0.043(3) 0.020(3) 0.007(2) -0.007(2) 0.007(3)
C33 0.029(3) 0.041(3) 0.020(3) 0.005(2) 0.003(2) -0.008(2)
C34 0.027(3) 0.048(3) 0.018(3) -0.006(2) 0.005(2) 0.001(3)
C35 0.053(4) 0.033(3) 0.018(3) -0.008(2) 0.005(3) 0.001(3)
C41 0.019(3) 0.020(2) 0.020(2) 0.002(2) 0.001(2) -0.0009(19)
C42 0.021(2) 0.020(2) 0.020(3) 0.000(2) 0.000(2) -0.0020(19)
C43 0.016(2) 0.024(2) 0.020(3) -0.003(2) 0.0001(19) -0.0008(19)
C44 0.020(3) 0.017(2) 0.022(2) -0.0019(19) 0.000(2) -0.0053(18)
C45 0.027(3) 0.013(2) 0.024(3) -0.0037(19) 0.001(2) 0.0027(19)
C46 0.019(2) 0.024(2) 0.021(3) -0.001(2) 0.000(2) 0.003(2)
C50 0.030(3) 0.023(2) 0.027(3) 0.001(2) -0.003(2) -0.005(2)
C51 0.038(3) 0.021(2) 0.040(3) 0.002(2) 0.003(3) 0.010(2)
C52 0.033(3) 0.022(2) 0.040(3) 0.006(2) -0.008(3) -0.001(2)
C53 0.035(3) 0.027(3) 0.033(3) 0.008(2) -0.007(3) -0.005(2)
C60 0.019(2) 0.018(2) 0.030(3) 0.002(2) -0.002(2) -0.0023(19)
C61 0.018(2) 0.029(2) 0.031(3) 0.000(2) 0.005(2) -0.0017(19)
C62 0.031(3) 0.024(2) 0.029(3) -0.002(2) 0.003(2) -0.008(2)
C63 0.024(3) 0.026(2) 0.037(3) 0.008(2) 0.002(2) -0.003(2)
C70 0.027(3) 0.025(2) 0.024(3) -0.005(2) -0.001(2) -0.001(2)
C71 0.018(3) 0.028(2) 0.039(3) -0.002(2) 0.002(2) -0.001(2)
C72 0.029(3) 0.026(3) 0.034(3) -0.004(2) 0.002(2) 0.002(2)
C73 0.027(3) 0.033(3) 0.027(3) -0.004(2) 0.001(2) 0.006(2)

loop_
_atom_type_symbol
_atom_type_description
_atom_type_scat_dispersion_real
_atom_type_scat_dispersion_imag
_atom_type_scat_source
C C 0.0181 0.0091 'International Tables Vol C Tables 4.2.6.8 and 6.1.1.4'
H H 0 0 'International Tables Vol C Tables 4.2.6.8 and 6.1.1.4'
Co Co -2.3653 3.6143 'International Tables Vol C Tables 4.2.6.8 and 6.1.1.4'
Mo Mo -0.0483 2.7339 'International Tables Vol C Tables 4.2.6.8 and 6.1.1.4'
O O 0.0492 0.0322 'International Tables Vol C Tables 4.2.6.8 and 6.1.1.4'
P P 0.2955 0.4335 'International Tables Vol C Tables 4.2.6.8 and 6.1.1.4'

loop_
_geom_angle_atom_site_label_1
_geom_angle_atom_site_label_2
_geom_angle_atom_site_label_3
_geom_angle
C9 Mo1 C8 129.7(2)
C9 Mo1 C7 150.3(2)
C8 Mo1 C7 35.9(2)
C9 Mo1 C4 127.9(2)
C8 Mo1 C4 35.8(2)
C7 Mo1 C4 59.8(2)
C9 Mo1 C11 65.33(19)
C8 Mo1 C11 125.2(2)
C7 Mo1 C11 101.27(19)
C4 Mo1 C11 160.2(2)
C9 Mo1 C6 171.4(2)
C8 Mo1 C6 59.0(2)
C7 Mo1 C6 35.8(2)
C4 Mo1 C6 58.5(2)
C11 Mo1 C6 110.33(19)
C9 Mo1 C10 37.88(19)
C8 Mo1 C10 118.6(2)
C7 Mo1 C10 116.67(19)
C4 Mo1 C10 144.9(2)
C11 Mo1 C10 35.29(18)
C6 Mo1 C10 141.39(19)
C9 Mo1 C5 145.84(19)
C8 Mo1 C5 59.4(2)
C7 Mo1 C5 59.8(2)
C4 Mo1 C5 35.3(2)
C11 Mo1 C5 142.45(19)
C6 Mo1 C5 35.1(2)
C10 Mo1 C5 176.3(2)
C9 Mo1 P1 47.29(14)
C8 Mo1 P1 86.89(16)
C7 Mo1 P1 121.13(16)
C4 Mo1 P1 81.86(16)
C11 Mo1 P1 106.03(13)
C6 Mo1 P1 140.14(15)
C10 Mo1 P1 70.96(13)
C5 Mo1 P1 111.50(15)
C9 Mo1 C12 77.46(19)
C8 Mo1 C12 142.9(2)
C7 Mo1 C12 107.4(2)
C4 Mo1 C12 150.2(2)
C11 Mo1 C12 35.13(18)
C6 Mo1 C12 94.80(19)
C10 Mo1 C12 64.38(18)
C5 Mo1 C12 115.0(2)
P1 Mo1 C12 124.72(13)
C9 Mo1 C13 65.47(19)
C8 Mo1 C13 163.8(2)
C7 Mo1 C13 134.4(2)
C4 Mo1 C13 133.2(2)
C11 Mo1 C13 63.37(19)
C6 Mo1 C13 106.0(2)
C10 Mo1 C13 76.56(19)
C5 Mo1 C13 105.1(2)
P1 Mo1 C13 104.43(13)
C12 Mo1 C13 35.72(17)
C9 Mo1 C14 37.16(18)
C8 Mo1 C14 153.0(2)
C7 Mo1 C14 169.6(2)
C4 Mo1 C14 124.3(2)
C11 Mo1 C14 75.36(18)
C6 Mo1 C14 135.70(19)
C10 Mo1 C14 66.25(17)
C5 Mo1 C14 117.1(2)
P1 Mo1 C14 69.23(12)
C12 Mo1 C14 64.10(17)
C13 Mo1 C14 35.21(17)
C2 Co1 C1 103.8(3)
C2 Co1 C3 113.5(3)
C1 Co1 C3 111.3(3)
C2 Co1 P1 105.91(18)
C1 Co1 P1 114.03(18)
C3 Co1 P1 108.2(2)
C9 P1 Co1 145.07(18)
C9 P1 Mo1 62.65(16)
Co1 P1 Mo1 151.10(8)
O1 C1 Co1 178.0(5)
O2 C2 Co1 177.5(5)
O3 C3 Co1 178.1(6)
C5 C4 C8 108.0(5)
C5 C4 Mo1 72.6(3)
C8 C4 Mo1 71.2(3)
C5 C4 H4 126
C8 C4 H4 126
Mo1 C4 H4 121.9
C6 C5 C4 107.7(5)
C6 C5 Mo1 72.4(3)
C4 C5 Mo1 72.1(3)
C6 C5 H5 126.2
C4 C5 H5 126.2
Mo1 C5 H5 121.2
C5 C6 C7 109.5(5)
C5 C6 Mo1 72.6(3)
C7 C6 Mo1 71.3(3)
C5 C6 H6 125.3
C7 C6 H6 125.3
Mo1 C6 H6 122.5
C8 C7 C6 106.3(5)
C8 C7 Mo1 71.8(3)
C6 C7 Mo1 72.9(3)
C8 C7 H7 126.8
C6 C7 H7 126.8
Mo1 C7 H7 120.4
C7 C8 C4 108.5(6)
C7 C8 Mo1 72.3(3)
C4 C8 Mo1 73.0(3)
C7 C8 H8 125.7
C4 C8 H8 125.7
Mo1 C8 H8 120.8
C14 C9 C10 121.3(5)
C14 C9 P1 107.8(4)
C10 C9 P1 109.7(4)
C14 C9 Mo1 76.9(3)
C10 C9 Mo1 75.5(3)
P1 C9 Mo1 70.06(17)
C11 C10 C9 115.9(5)
C11 C10 C15 119.4(5)
C9 C10 C15 124.5(5)
C11 C10 Mo1 72.2(3)
C9 C10 Mo1 66.6(3)
C15 C10 Mo1 135.6(4)
C12 C11 C10 123.9(5)
C12 C11 Mo1 73.0(3)
C10 C11 Mo1 72.5(3)
C12 C11 H11 118.1
C10 C11 H11 118.1
Mo1 C11 H11 129.1
C11 C12 C13 119.0(5)
C11 C12 C19 120.5(4)
C13 C12 C19 120.1(4)
C11 C12 Mo1 71.9(3)
C13 C12 Mo1 72.1(3)
C19 C12 Mo1 133.6(3)
C14 C13 C12 121.6(4)
C14 C13 Mo1 73.0(3)
C12 C13 Mo1 72.2(3)
C14 C13 H13 119.2
C12 C13 H13 119.2
Mo1 C13 H13 127.7
C13 C14 C9 117.4(4)
C13 C14 C23 118.9(4)
C9 C14 C23 123.6(4)
C13 C14 Mo1 71.7(3)
C9 C14 Mo1 65.9(3)
C23 C14 Mo1 137.0(3)
C17 C15 C10 111.3(4)
C17 C15 C16 108.5(4)
C10 C15 C16 112.7(4)
C17 C15 C18 109.9(5)
C10 C15 C18 106.1(4)
C16 C15 C18 108.2(5)
C15 C16 H16A 109.5
C15 C16 H16B 109.5
H16A C16 H16B 109.5
C15 C16 H16C 109.5
H16A C16 H16C 109.5
H16B C16 H16C 109.5
C15 C17 H17A 109.5
C15 C17 H17B 109.5
H17A C17 H17B 109.5
C15 C17 H17C 109.5
H17A C17 H17C 109.5
H17B C17 H17C 109.5
C15 C18 H18A 109.5
C15 C18 H18B 109.5
H18A C18 H18B 109.5
C15 C18 H18C 109.5
H18A C18 H18C 109.5
H18B C18 H18C 109.5
C21 C19 C20 110.2(4)
C21 C19 C12 112.8(4)
C20 C19 C12 112.0(4)
C21 C19 C22 109.2(4)
C20 C19 C22 108.1(4)
C12 C19 C22 104.2(4)
C19 C20 H20A 109.5
C19 C20 H20B 109.5
H20A C20 H20B 109.5
C19 C20 H20C 109.5
H20A C20 H20C 109.5
H20B C20 H20C 109.5
C19 C21 H21A 109.5
C19 C21 H21B 109.5
H21A C21 H21B 109.5
C19 C21 H21C 109.5
H21A C21 H21C 109.5
H21B C21 H21C 109.5
C19 C22 H22A 109.5
C19 C22 H22B 109.5
H22A C22 H22B 109.5
C19 C22 H22C 109.5
H22A C22 H22C 109.5
H22B C22 H22C 109.5
C24 C23 C25 107.9(4)
C24 C23 C14 111.0(4)
C25 C23 C14 109.1(4)
C24 C23 C26 110.1(4)
C25 C23 C26 108.4(5)
C14 C23 C26 110.2(4)
C23 C24 H24A 109.5
C23 C24 H24B 109.5
H24A C24 H24B 109.5
C23 C24 H24C 109.5
H24A C24 H24C 109.5
H24B C24 H24C 109.5
C23 C25 H25A 109.5
C23 C25 H25B 109.5
H25A C25 H25B 109.5
C23 C25 H25C 109.5
H25A C25 H25C 109.5
H25B C25 H25C 109.5
C23 C26 H26A 109.5
C23 C26 H26B 109.5
H26A C26 H26B 109.5
C23 C26 H26C 109.5
H26A C26 H26C 109.5
H26B C26 H26C 109.5
C41 Mo1B C35 129.3(2)
C41 Mo1B C43 65.70(18)
C35 Mo1B C43 124.8(2)
C41 Mo1B C34 150.3(2)
C35 Mo1B C34 35.5(2)
C43 Mo1B C34 101.53(19)
C41 Mo1B C31 127.73(19)
C35 Mo1B C31 35.9(2)
C43 Mo1B C31 159.86(19)
C34 Mo1B C31 59.2(2)
C41 Mo1B C42 37.85(19)
C35 Mo1B C42 118.6(2)
C43 Mo1B C42 35.36(17)
C34 Mo1B C42 117.1(2)
C31 Mo1B C42 144.91(19)
C41 Mo1B C44 77.34(18)
C35 Mo1B C44 143.4(2)
C43 Mo1B C44 35.60(17)
C34 Mo1B C44 108.5(2)
C31 Mo1B C44 150.2(2)
C42 Mo1B C44 64.37(17)
C41 Mo1B P1B 47.63(14)
C35 Mo1B P1B 85.76(16)
C43 Mo1B P1B 105.80(13)
C34 Mo1B P1B 119.46(16)
C31 Mo1B P1B 81.70(15)
C42 Mo1B P1B 70.53(13)
C44 Mo1B P1B 124.97(13)
C41 Mo1B C45 65.27(18)
C35 Mo1B C45 164.2(2)
C43 Mo1B C45 63.97(18)
C34 Mo1B C45 135.4(2)
C31 Mo1B C45 133.0(2)
C42 Mo1B C45 76.45(18)
C44 Mo1B C45 35.68(18)
P1B Mo1B C45 105.16(13)
C41 Mo1B C32 145.8(2)
C35 Mo1B C32 59.4(2)
C43 Mo1B C32 142.5(2)
C34 Mo1B C32 59.4(2)
C31 Mo1B C32 35.2(2)
C42 Mo1B C32 176.4(2)
C44 Mo1B C32 115.2(2)
P1B Mo1B C32 111.71(16)
C45 Mo1B C32 105.3(2)
C41 Mo1B C33 171.7(2)
C35 Mo1B C33 58.9(2)
C43 Mo1B C33 109.78(19)
C34 Mo1B C33 35.3(2)
C31 Mo1B C33 58.7(2)
C42 Mo1B C33 140.97(18)
C44 Mo1B C33 95.01(19)
P1B Mo1B C33 139.89(15)
C45 Mo1B C33 106.6(2)
C32 Mo1B C33 35.6(2)
C41 Mo1B C46 37.32(18)
C35 Mo1B C46 152.5(2)
C43 Mo1B C46 76.24(17)
C34 Mo1B C46 170.2(2)
C31 Mo1B C46 123.8(2)
C42 Mo1B C46 66.50(17)
C44 Mo1B C46 64.13(17)
P1B Mo1B C46 70.14(13)
C45 Mo1B C46 35.07(18)
C32 Mo1B C46 116.8(2)
C33 Mo1B C46 136.1(2)
C3B Co1B C2B 114.2(3)
C3B Co1B C1B 111.1(3)
C2B Co1B C1B 102.3(3)
C3B Co1B P1B 108.4(2)
C2B Co1B P1B 105.80(19)
C1B Co1B P1B 115.07(17)
C41 P1B Co1B 144.76(18)
C41 P1B Mo1B 62.11(16)
Co1B P1B Mo1B 151.91(7)
O1B C1B Co1B 177.8(5)
O2B C2B Co1B 178.9(6)
O3B C3B Co1B 177.4(6)
C32 C31 C35 108.6(5)
C32 C31 Mo1B 73.0(3)
C35 C31 Mo1B 71.6(3)
C32 C31 H31 125.7
C35 C31 H31 125.7
Mo1B C31 H31 121.4
C31 C32 C33 107.2(5)
C31 C32 Mo1B 71.8(3)
C33 C32 Mo1B 72.3(3)
C31 C32 H32 126.4
C33 C32 H32 126.4
Mo1B C32 H32 121.3
C34 C33 C32 108.1(5)
C34 C33 Mo1B 71.3(3)
C32 C33 Mo1B 72.0(3)
C34 C33 H33 125.9
C32 C33 H33 125.9
Mo1B C33 H33 122.4
C35 C34 C33 108.3(5)
C35 C34 Mo1B 72.1(3)
C33 C34 Mo1B 73.4(3)
C35 C34 H34 125.8
C33 C34 H34 125.8
Mo1B C34 H34 120.4
C34 C35 C31 107.7(5)
C34 C35 Mo1B 72.4(3)
C31 C35 Mo1B 72.5(3)
C34 C35 H35 126.1
C31 C35 H35 126.1
Mo1B C35 H35 120.7
C46 C41 C42 122.1(4)
C46 C41 P1B 109.1(4)
C42 C41 P1B 108.7(3)
C46 C41 Mo1B 77.2(3)
C42 C41 Mo1B 76.3(3)
P1B C41 Mo1B 70.26(18)
C43 C42 C41 115.9(4)
C43 C42 C50 119.4(4)
C41 C42 C50 124.6(4)
C43 C42 Mo1B 71.6(3)
C41 C42 Mo1B 65.9(3)
C50 C42 Mo1B 135.4(4)
C42 C43 C44 122.7(5)
C42 C43 Mo1B 73.0(3)
C44 C43 Mo1B 72.9(3)
C42 C43 H43 118.7
C44 C43 H43 118.7
Mo1B C43 H43 127.6
C43 C44 C45 119.6(4)
C43 C44 C60 119.0(4)
C45 C44 C60 121.2(4)
C43 C44 Mo1B 71.5(3)
C45 C44 Mo1B 72.3(3)
C60 C44 Mo1B 133.4(4)
C46 C45 C44 122.0(4)
C46 C45 Mo1B 73.0(3)
C44 C45 Mo1B 72.0(3)
C46 C45 H45 119
C44 C45 H45 119
Mo1B C45 H45 128.3
C45 C46 C41 116.7(4)
C45 C46 C70 120.4(4)
C41 C46 C70 122.9(4)
C45 C46 Mo1B 71.9(3)
C41 C46 Mo1B 65.5(3)
C70 C46 Mo1B 135.4(3)
C52 C50 C42 113.1(5)
C52 C50 C51 110.4(4)
C42 C50 C51 110.7(4)
C52 C50 C53 107.7(4)
C42 C50 C53 106.1(4)
C51 C50 C53 108.6(5)
C50 C51 H51A 109.5
C50 C51 H51B 109.5
H51A C51 H51B 109.5
C50 C51 H51C 109.5
H51A C51 H51C 109.5
H51B C51 H51C 109.5
C50 C52 H52A 109.5
C50 C52 H52B 109.5
H52A C52 H52B 109.5
C50 C52 H52C 109.5
H52A C52 H52C 109.5
H52B C52 H52C 109.5
C50 C53 H53A 109.5
C50 C53 H53B 109.5
H53A C53 H53B 109.5
C50 C53 H53C 109.5
H53A C53 H53C 109.5
H53B C53 H53C 109.5
C62 C60 C44 105.8(4)
C62 C60 C61 108.1(4)
C44 C60 C61 112.4(4)
C62 C60 C63 109.5(4)
C44 C60 C63 112.1(4)
C61 C60 C63 108.8(4)
C60 C61 H61A 109.5
C60 C61 H61B 109.5
H61A C61 H61B 109.5
C60 C61 H61C 109.5
H61A C61 H61C 109.5
H61B C61 H61C 109.5
C60 C62 H62A 109.5
C60 C62 H62B 109.5
H62A C62 H62B 109.5
C60 C62 H62C 109.5
H62A C62 H62C 109.5
H62B C62 H62C 109.5
C60 C63 H63A 109.5
C60 C63 H63B 109.5
H63A C63 H63B 109.5
C60 C63 H63C 109.5
H63A C63 H63C 109.5
H63B C63 H63C 109.5
C71 C70 C73 110.3(4)
C71 C70 C72 107.7(4)
C73 C70 C72 107.9(4)
C71 C70 C46 110.0(4)
C73 C70 C46 111.8(4)
C72 C70 C46 109.1(4)
C70 C71 H71A 109.5
C70 C71 H71B 109.5
H71A C71 H71B 109.5
C70 C71 H71C 109.5
H71A C71 H71C 109.5
H71B C71 H71C 109.5
C70 C72 H72A 109.5
C70 C72 H72B 109.5
H72A C72 H72B 109.5
C70 C72 H72C 109.5
H72A C72 H72C 109.5
H72B C72 H72C 109.5
C70 C73 H73A 109.5
C70 C73 H73B 109.5
H73A C73 H73B 109.5
C70 C73 H73C 109.5
H73A C73 H73C 109.5
H73B C73 H73C 109.5

loop_
_geom_bond_atom_site_label_1
_geom_bond_atom_site_label_2
_geom_bond_distance
Mo1 C9 2.198(5)
Mo1 C8 2.290(6)
Mo1 C7 2.296(5)
Mo1 C4 2.313(5)
Mo1 C11 2.315(5)
Mo1 C6 2.317(6)
Mo1 C10 2.319(5)
Mo1 C5 2.319(6)
Mo1 P1 2.3261(13)
Mo1 C12 2.329(5)
Mo1 C13 2.328(5)
Mo1 C14 2.345(5)
Co1 C2 1.754(7)
Co1 C1 1.774(6)
Co1 C3 1.800(7)
Co1 P1 2.0538(15)
P1 C9 1.818(5)
O1 C1 1.144(7)
O2 C2 1.154(7)
O3 C3 1.139(8)
C4 C5 1.406(9)
C4 C8 1.416(9)
C4 H4 0.93
C5 C6 1.398(9)
C5 H5 0.93
C6 C7 1.418(9)
C6 H6 0.93
C7 C8 1.415(8)
C7 H7 0.93
C8 H8 0.93
C9 C14 1.454(7)
C9 C10 1.470(7)
C10 C11 1.405(7)
C10 C15 1.532(7)
C11 C12 1.402(7)
C11 H11 0.93
C12 C13 1.428(7)
C12 C19 1.543(7)
C13 C14 1.414(7)
C13 H13 0.93
C14 C23 1.548(7)
C15 C17 1.530(8)
C15 C16 1.538(7)
C15 C18 1.544(8)
C16 H16A 0.96
C16 H16B 0.96
C16 H16C 0.96
C17 H17A 0.96
C17 H17B 0.96
C17 H17C 0.96
C18 H18A 0.96
C18 H18B 0.96
C18 H18C 0.96
C19 C21 1.517(7)
C19 C20 1.529(7)
C19 C22 1.544(7)
C20 H20A 0.96
C20 H20B 0.96
C20 H20C 0.96
C21 H21A 0.96
C21 H21B 0.96
C21 H21C 0.96
C22 H22A 0.96
C22 H22B 0.96
C22 H22C 0.96
C23 C24 1.523(8)
C23 C25 1.533(7)
C23 C26 1.554(8)
C24 H24A 0.96
C24 H24B 0.96
C24 H24C 0.96
C25 H25A 0.96
C25 H25B 0.96
C25 H25C 0.96
C26 H26A 0.96
C26 H26B 0.96
C26 H26C 0.96
Mo1B C41 2.182(5)
Mo1B C35 2.298(5)
Mo1B C43 2.303(5)
Mo1B C34 2.303(5)
Mo1B C31 2.311(5)
Mo1B C42 2.322(5)
Mo1B C44 2.322(5)
Mo1B P1B 2.3236(13)
Mo1B C45 2.325(5)
Mo1B C32 2.327(5)
Mo1B C33 2.330(5)
Mo1B C46 2.339(5)
Co1B C3B 1.754(7)
Co1B C2B 1.759(6)
Co1B C1B 1.785(6)
Co1B P1B 2.0501(14)
P1B C41 1.824(5)
O1B C1B 1.155(7)
O2B C2B 1.167(7)
O3B C3B 1.153(8)
C31 C32 1.402(9)
C31 C35 1.420(9)
C31 H31 0.93
C32 C33 1.425(8)
C32 H32 0.93
C33 C34 1.406(9)
C33 H33 0.93
C34 C35 1.401(9)
C34 H34 0.93
C35 H35 0.93
C41 C46 1.454(7)
C41 C42 1.467(7)
C42 C43 1.405(7)
C42 C50 1.530(7)
C43 C44 1.414(7)
C43 H43 0.93
C44 C45 1.424(7)
C44 C60 1.536(6)
C45 C46 1.405(7)
C45 H45 0.93
C46 C70 1.545(7)
C50 C52 1.527(8)
C50 C51 1.529(8)
C50 C53 1.543(8)
C51 H51A 0.96
C51 H51B 0.96
C51 H51C 0.96
C52 H52A 0.96
C52 H52B 0.96
C52 H52C 0.96
C53 H53A 0.96
C53 H53B 0.96
C53 H53C 0.96
C60 C62 1.530(7)
C60 C61 1.535(7)
C60 C63 1.549(7)
C61 H61A 0.96
C61 H61B 0.96
C61 H61C 0.96
C62 H62A 0.96
C62 H62B 0.96
C62 H62C 0.96
C63 H63A 0.96
C63 H63B 0.96
C63 H63C 0.96
C70 C71 1.535(7)
C70 C73 1.536(8)
C70 C72 1.544(7)
C71 H71A 0.96
C71 H71B 0.96
C71 H71C 0.96
C72 H72A 0.96
C72 H72B 0.96
C72 H72C 0.96
C73 H73A 0.96
C73 H73B 0.96
C73 H73C 0.96
